data_4316116
loop_
_publ_author_name
'H\'ector Mart\'inez-Garc\'ia'
'Dolores Morales'
'Julio P\'erez'
'Marcos Puerto'
'Daniel Miguel'

_publ_contact_author
;    JULIO PEREZ
     Departamento de Quimica Organica e Inorganica
     IUQOEM - Facultad de Quimica
     Universidad de Oviedo-CSIC
     C/ Julian Claveria s/n
     33006 Oviedo  (ASTURIAS)
     SPAIN
;
_publ_contact_author_email moralesdolores.uo@uniovi.es
_publ_contact_author_fax +34-85-103446
_publ_contact_author_phone +34-85-103467
_publ_section_title
;
 1,3,5-Tris(thiocyanatomethyl)mesitylene as a Ligand. Pseudooctahedral
 Molybdenum, Manganese, and Rhenium Carbonyl Complexes and Copper and
 Silver Dimers. Copper-Catalyzed Carbene- and Nitrene-Transfer Reactions
;
_journal_name_full 'Inorganic Chemistry'
_journal_page_first 6974
_journal_page_last 6985
_journal_paper_doi 10.1021/ic1006082
_journal_volume 49
_journal_year 2010
_chemical_formula_sum 'C15 H15 N3 S3'
_chemical_formula_weight 333.48
_chemical_name_systematic
; 
 ? 
;
_space_group_IT_number 2
_symmetry_cell_setting triclinic
_symmetry_space_group_name_Hall '-P 1'
_symmetry_space_group_name_H-M 'P -1'
_atom_sites_solution_hydrogens geom
_atom_sites_solution_primary direct
_atom_sites_solution_secondary difmap
_audit_creation_method SHELXL-97
_cell_angle_alpha 63.225(19)
_cell_angle_beta 73.88(2)
_cell_angle_gamma 76.59(2)
_cell_formula_units_Z 2
_cell_length_a 8.808(9)
_cell_length_b 10.401(11)
_cell_length_c 10.617(11)
_cell_measurement_temperature 293(2)
_cell_volume 827.7(15)
_computing_cell_refinement 'Bruker SMART'
_computing_data_collection 'Bruker SMART'
_computing_data_reduction 'Bruker SHELXTL'
_computing_molecular_graphics 'Bruker SHELXTL'
_computing_publication_material 'Bruker SHELXTL'
_computing_structure_refinement 'SHELXL-97 (Sheldrick, 1997)'
_computing_structure_solution 'SHELXS-97 (Sheldrick, 1990)'
_diffrn_ambient_temperature 293(2)
_diffrn_measured_fraction_theta_full 0.951
_diffrn_measured_fraction_theta_max 0.951
_diffrn_measurement_device_type 'CCD area detector'
_diffrn_measurement_method 'phi and omega scans'
_diffrn_radiation_monochromator graphite
_diffrn_radiation_source 'fine-focus sealed tube'
_diffrn_radiation_type MoK\a
_diffrn_radiation_wavelength 0.71073
_diffrn_reflns_av_R_equivalents 0.0281
_diffrn_reflns_av_sigmaI/netI 0.0523
_diffrn_reflns_limit_h_max 9
_diffrn_reflns_limit_h_min -9
_diffrn_reflns_limit_k_max 11
_diffrn_reflns_limit_k_min -11
_diffrn_reflns_limit_l_max 11
_diffrn_reflns_limit_l_min -8
_diffrn_reflns_number 3784
_diffrn_reflns_theta_full 23.78
_diffrn_reflns_theta_max 23.78
_diffrn_reflns_theta_min 2.19
_exptl_absorpt_coefficient_mu 0.444
_exptl_absorpt_correction_T_max 1.000000
_exptl_absorpt_correction_T_min 0.576446
_exptl_absorpt_correction_type multi-scan
_exptl_absorpt_process_details SADABS
_exptl_crystal_colour COLORLESS
_exptl_crystal_density_diffrn 1.338
_exptl_crystal_density_method 'not measured'
_exptl_crystal_description PRISM
_exptl_crystal_F_000 348
_exptl_crystal_size_max 0.27
_exptl_crystal_size_mid 0.14
_exptl_crystal_size_min 0.06
_refine_diff_density_max 0.329
_refine_diff_density_min -0.289
_refine_diff_density_rms 0.062
_refine_ls_extinction_method none
_refine_ls_goodness_of_fit_ref 0.978
_refine_ls_hydrogen_treatment constr
_refine_ls_matrix_type full
_refine_ls_number_parameters 193
_refine_ls_number_reflns 2405
_refine_ls_number_restraints 0
_refine_ls_restrained_S_all 0.978
_refine_ls_R_factor_all 0.0754
_refine_ls_R_factor_gt 0.0513
_refine_ls_shift/su_max 0.000
_refine_ls_shift/su_mean 0.000
_refine_ls_structure_factor_coef Fsqd
_refine_ls_weighting_details 'calc w=1/[\s^2^(Fo^2^)+(0.0868P)^2^+0.0000P] where P=(Fo^2^+2Fc^2^)/3'
_refine_ls_weighting_scheme calc
_refine_ls_wR_factor_gt 0.1271
_refine_ls_wR_factor_ref 0.1389
_reflns_number_gt 1681
_reflns_number_total 2405
_reflns_threshold_expression >2sigma(I)
_cod_data_source_file ic1006082_si_002_1.cif
_cod_data_source_block Ms(CH2SCN)3_dm601am
_cod_depositor_comments
;
The following automatic conversions were performed:

'_symmetry_cell_setting' value 'Triclinic' changed to 'triclinic'
according to the built-in table from CIF Core dictionary named
'cif_core.dic' version 2.4.1 from 2010-06-29.

Automatic conversion script
Id: cif_fix_values 1646 2011-03-28 12:23:43Z adriana 
;
_cod_original_cell_volume 827.8(15)
_cod_database_code 4316116

loop_
_symmetry_equiv_pos_as_xyz
'x, y, z'
'-x, -y, -z'

loop_
_atom_site_label
_atom_site_type_symbol
_atom_site_fract_x
_atom_site_fract_y
_atom_site_fract_z
_atom_site_U_iso_or_equiv
_atom_site_adp_type
_atom_site_occupancy
_atom_site_symmetry_multiplicity
_atom_site_calc_flag
_atom_site_refinement_flags
_atom_site_disorder_assembly
_atom_site_disorder_group
S1 S -0.37368(12) 0.14576(15) 0.85176(13) 0.0612(4) Uani 1 1 d . . .
S2 S 0.24935(15) 0.53878(13) 0.75894(12) 0.0573(4) Uani 1 1 d . . .
S3 S 0.26873(12) 0.20403(11) 0.33352(11) 0.0434(3) Uani 1 1 d . . .
N1 N -0.3059(5) 0.1863(4) 0.5607(4) 0.0620(10) Uani 1 1 d . . .
N2 N 0.1998(6) 0.2988(5) 1.0266(5) 0.0878(14) Uani 1 1 d . . .
N3 N 0.5654(5) 0.1287(5) 0.1787(4) 0.0742(12) Uani 1 1 d . . .
C1 C -0.3290(5) 0.1667(4) 0.6797(5) 0.0472(10) Uani 1 1 d . . .
C2 C 0.2186(6) 0.3954(5) 0.9177(5) 0.0568(12) Uani 1 1 d . . .
C3 C 0.4456(5) 0.1603(4) 0.2405(4) 0.0436(10) Uani 1 1 d . . .
C11 C -0.1752(4) 0.0780(4) 0.8984(4) 0.0423(10) Uani 1 1 d . . .
H11A H -0.1813 0.0748 0.9925 0.051 Uiso 1 1 calc R . .
H11B H -0.1459 -0.0205 0.9056 0.051 Uiso 1 1 calc R . .
C12 C 0.0879(4) 0.5338(4) 0.6827(4) 0.0414(10) Uani 1 1 d . . .
H12A H -0.0129 0.5642 0.7340 0.050 Uiso 1 1 calc R . .
H12B H 0.1008 0.6038 0.5830 0.050 Uiso 1 1 calc R . .
C13 C 0.3199(4) 0.1373(4) 0.5099(4) 0.0363(9) Uani 1 1 d . . .
H13A H 0.3309 0.0320 0.5547 0.044 Uiso 1 1 calc R . .
H13B H 0.4205 0.1678 0.4990 0.044 Uiso 1 1 calc R . .
C14 C 0.0599(5) -0.0294(4) 0.6983(4) 0.0477(10) Uani 1 1 d . . .
H14A H 0.0995 -0.0246 0.6027 0.072 Uiso 1 1 calc R . .
H14B H -0.0483 -0.0504 0.7302 0.072 Uiso 1 1 calc R . .
H14C H 0.1241 -0.1047 0.7622 0.072 Uiso 1 1 calc R . .
C15 C -0.1584(5) 0.3563(4) 0.8953(4) 0.0485(11) Uani 1 1 d . . .
H15A H -0.1141 0.4250 0.9077 0.073 Uiso 1 1 calc R . .
H15B H -0.1826 0.2757 0.9864 0.073 Uiso 1 1 calc R . .
H15C H -0.2542 0.4022 0.8583 0.073 Uiso 1 1 calc R . .
C16 C 0.3198(5) 0.4280(4) 0.4840(4) 0.0456(10) Uani 1 1 d . . .
H16A H 0.2711 0.5094 0.4114 0.068 Uiso 1 1 calc R . .
H16B H 0.3979 0.3711 0.4403 0.068 Uiso 1 1 calc R . .
H16C H 0.3704 0.4624 0.5303 0.068 Uiso 1 1 calc R . .
C21 C -0.0459(4) 0.1676(4) 0.7925(4) 0.0311(8) Uani 1 1 d . . .
C22 C -0.0383(4) 0.3023(4) 0.7897(4) 0.0321(8) Uani 1 1 d . . .
C23 C 0.0799(4) 0.3870(4) 0.6888(4) 0.0317(8) Uani 1 1 d . . .
C24 C 0.1937(4) 0.3356(4) 0.5945(4) 0.0317(8) Uani 1 1 d . . .
C25 C 0.1893(4) 0.1975(4) 0.6033(4) 0.0298(8) Uani 1 1 d . . .
C26 C 0.0667(4) 0.1142(4) 0.6983(4) 0.0313(8) Uani 1 1 d . . .

loop_
_atom_site_aniso_label
_atom_site_aniso_U_11
_atom_site_aniso_U_22
_atom_site_aniso_U_33
_atom_site_aniso_U_23
_atom_site_aniso_U_13
_atom_site_aniso_U_12
S1 0.0382(6) 0.0953(10) 0.0511(8) -0.0334(7) 0.0070(5) -0.0229(6)
S2 0.0713(8) 0.0613(8) 0.0494(7) -0.0232(6) -0.0086(6) -0.0304(6)
S3 0.0386(6) 0.0559(7) 0.0345(6) -0.0227(5) -0.0064(5) 0.0035(5)
N1 0.071(3) 0.059(2) 0.054(3) -0.018(2) -0.014(2) -0.013(2)
N2 0.110(4) 0.092(3) 0.057(3) -0.006(3) -0.035(3) -0.035(3)
N3 0.057(3) 0.113(4) 0.040(2) -0.032(2) 0.009(2) -0.008(2)
C1 0.042(2) 0.047(3) 0.055(3) -0.019(2) -0.007(2) -0.0161(19)
C2 0.068(3) 0.066(3) 0.048(3) -0.026(3) -0.015(3) -0.019(3)
C3 0.043(2) 0.058(3) 0.024(2) -0.016(2) 0.003(2) -0.012(2)
C11 0.044(2) 0.044(2) 0.033(2) -0.0145(19) 0.0047(18) -0.0126(18)
C12 0.042(2) 0.038(2) 0.042(2) -0.0183(19) -0.0019(19) -0.0049(18)
C13 0.033(2) 0.043(2) 0.031(2) -0.0179(18) -0.0046(17) -0.0001(17)
C14 0.049(2) 0.046(2) 0.051(3) -0.026(2) -0.001(2) -0.0098(19)
C15 0.049(2) 0.054(3) 0.042(3) -0.028(2) 0.010(2) -0.009(2)
C16 0.045(2) 0.049(2) 0.040(2) -0.019(2) 0.006(2) -0.017(2)
C21 0.0299(19) 0.037(2) 0.025(2) -0.0121(17) -0.0022(16) -0.0085(16)
C22 0.0291(19) 0.039(2) 0.027(2) -0.0161(17) -0.0012(16) -0.0016(16)
C23 0.0330(19) 0.033(2) 0.029(2) -0.0142(17) -0.0048(17) -0.0038(16)
C24 0.0256(18) 0.040(2) 0.026(2) -0.0108(17) -0.0033(16) -0.0063(16)
C25 0.0247(18) 0.040(2) 0.025(2) -0.0163(17) -0.0033(16) 0.0001(16)
C26 0.0315(19) 0.036(2) 0.027(2) -0.0133(17) -0.0057(17) -0.0058(16)

loop_
_atom_type_symbol
_atom_type_description
_atom_type_scat_dispersion_real
_atom_type_scat_dispersion_imag
_atom_type_scat_source
C C 0.0033 0.0016 'International Tables Vol C Tables 4.2.6.8 and 6.1.1.4'
S S 0.1246 0.1234 'International Tables Vol C Tables 4.2.6.8 and 6.1.1.4'
N N 0.0061 0.0033 'International Tables Vol C Tables 4.2.6.8 and 6.1.1.4'
H H 0.0000 0.0000 'International Tables Vol C Tables 4.2.6.8 and 6.1.1.4'

loop_
_geom_angle_atom_site_label_1
_geom_angle_atom_site_label_2
_geom_angle_atom_site_label_3
_geom_angle
_geom_angle_site_symmetry_1
_geom_angle_site_symmetry_3
_geom_angle_publ_flag
C1 S1 C11 100.26(19) . . ?
C2 S2 C12 99.5(2) . . ?
C3 S3 C13 99.70(18) . . ?
N1 C1 S1 176.2(4) . . ?
N2 C2 S2 178.6(4) . . ?
N3 C3 S3 179.0(4) . . ?
C21 C11 S1 114.4(3) . . ?
C23 C12 S2 114.9(3) . . ?
C25 C13 S3 109.0(2) . . ?
C22 C21 C26 121.0(3) . . ?
C22 C21 C11 119.7(3) . . ?
C26 C21 C11 119.3(3) . . ?
C23 C22 C21 119.6(3) . . ?
C23 C22 C15 120.2(3) . . ?
C21 C22 C15 120.2(3) . . ?
C22 C23 C24 120.4(3) . . ?
C22 C23 C12 120.2(3) . . ?
C24 C23 C12 119.4(3) . . ?
C23 C24 C25 119.4(3) . . ?
C23 C24 C16 120.3(3) . . ?
C25 C24 C16 120.3(3) . . ?
C24 C25 C26 121.1(3) . . ?
C24 C25 C13 119.3(3) . . ?
C26 C25 C13 119.6(3) . . ?
C25 C26 C21 118.4(3) . . ?
C25 C26 C14 119.7(3) . . ?
C21 C26 C14 121.9(3) . . ?

loop_
_geom_bond_atom_site_label_1
_geom_bond_atom_site_label_2
_geom_bond_distance
_geom_bond_site_symmetry_2
_geom_bond_publ_flag
S1 C1 1.680(5) . ?
S1 C11 1.842(4) . ?
S2 C2 1.676(5) . ?
S2 C12 1.841(4) . ?
S3 C3 1.682(4) . ?
S3 C13 1.828(4) . ?
N1 C1 1.150(5) . ?
N2 C2 1.139(6) . ?
N3 C3 1.141(5) . ?
C11 C21 1.506(5) . ?
C12 C23 1.517(5) . ?
C13 C25 1.514(4) . ?
C14 C26 1.509(5) . ?
C15 C22 1.525(5) . ?
C16 C24 1.513(5) . ?
C21 C22 1.404(5) . ?
C21 C26 1.410(5) . ?
C22 C23 1.402(5) . ?
C23 C24 1.404(5) . ?
C24 C25 1.405(5) . ?
C25 C26 1.406(5) . ?

loop_
_cod_related_entry_id
_cod_related_entry_database
_cod_related_entry_code
1 ChemSpider 30661000
